data_7133886
loop_
_publ_author_name
'Fayafrou, Oussama'
'Lognon, Elise'
'Duhayon, Carine'
'Sortais, Jean-Baptiste'
'Monari, Antonio'
'Basl&#xe9;, Olivier'
'Canac, Yves'

_publ_section_title
;
 Photoluminescent ruthenium(II) bipyridyl complexes containing phosphonium
 ylide ligands.
;
_journal_issue 92
_journal_name_full 'Chemical communications (Cambridge, England)'
_journal_page_first 13602
_journal_page_last 13605
_journal_paper_doi 10.1039/d4cc05050a
_journal_volume 60
_journal_year 2024
_chemical_formula_moiety 'C38 H32 N5 P Ru, 2(F6 P), C H2 Cl2'
_chemical_formula_sum 'C39 H34 Cl2 F12 N5 P3 Ru'
_chemical_formula_weight 1065.60
_space_group_IT_number 2
_space_group_name_Hall '-P 1'
_space_group_name_H-M_alt 'P -1'
_symmetry_cell_setting triclinic
_symmetry_space_group_name_Hall '-P 1'
_symmetry_space_group_name_H-M 'P -1'
_atom_sites_solution_hydrogens difmap
_atom_sites_solution_primary direct
_audit_update_record
;
2024-09-06 deposited with the CCDC.	2024-10-21 downloaded from the CCDC.
;
_cell_angle_alpha 95.3000(10)
_cell_angle_beta 110.3110(10)
_cell_angle_gamma 92.4300(10)
_cell_formula_units_Z 2
_cell_length_a 11.98120(10)
_cell_length_b 13.88640(10)
_cell_length_c 14.5882(2)
_cell_measurement_reflns_used 74827
_cell_measurement_temperature 100
_cell_measurement_theta_max 79.46
_cell_measurement_theta_min 3.17
_cell_volume 2259.26(4)
_computing_cell_refinement
; 
 CrysAlisPro (Rigaku Oxford Diffraction, 2021) 
;
_computing_data_collection
; 
 'XtaLAB Synergy, Dualflex,HyPix, (Rigaku, 2021) 
;
_computing_data_reduction
; 
 CrysAlisPro (Rigaku Oxford Diffraction, 2021) 
;
_computing_molecular_graphics 'CAMERON (Watkin et al., 1996)'
_computing_publication_material 'CRYSTALS (Betteridge et al., 2003)'
_computing_structure_refinement 'CRYSTALS (Betteridge et al., 2003)'
_computing_structure_solution 'SHELXT (Sheldrick, 2015)'
_diffrn_ambient_temperature 100
_diffrn_measured_fraction_theta_full 0.996
_diffrn_measured_fraction_theta_max 0.981
_diffrn_measurement_device Area
_diffrn_measurement_device_type 'XtaLAB Synergy, Dualflex, HyPix'
_diffrn_measurement_method '\f & \w scans'
_diffrn_radiation_type 'Cu K\a'
_diffrn_radiation_wavelength 1.54184
_diffrn_reflns_av_R_equivalents 0.090
_diffrn_reflns_av_unetI/netI 1.130
_diffrn_reflns_limit_h_max 12
_diffrn_reflns_limit_h_min -15
_diffrn_reflns_limit_k_max 17
_diffrn_reflns_limit_k_min -16
_diffrn_reflns_limit_l_max 18
_diffrn_reflns_limit_l_min -18
_diffrn_reflns_number 126017
_diffrn_reflns_theta_full 75.602
_diffrn_reflns_theta_max 71.889
_diffrn_reflns_theta_min 3.206
_diffrn_standards_number 0
_exptl_absorpt_coefficient_mu 5.665
_exptl_absorpt_correction_T_max 0.96
_exptl_absorpt_correction_T_min 0.58
_exptl_absorpt_correction_type multi-scan
_exptl_absorpt_process_details 'DENZO/SCALEPACK (Otwinowski & Minor, 1997)'
_exptl_crystal_colour red
_exptl_crystal_density_diffrn 1.566
_exptl_crystal_density_meas ?
_exptl_crystal_density_method 'not measured'
_exptl_crystal_description planar
_exptl_crystal_F_000 1068
_exptl_crystal_size_max 0.250
_exptl_crystal_size_mid 0.200
_exptl_crystal_size_min 0.007
_refine_diff_density_max 2.27
_refine_diff_density_min -1.01
_refine_ls_extinction_method None
_refine_ls_goodness_of_fit_ref 0.9579
_refine_ls_hydrogen_treatment constr
_refine_ls_matrix_type full
_refine_ls_number_parameters 586
_refine_ls_number_reflns 8831
_refine_ls_number_restraints 0
_refine_ls_R_factor_all 0.0728
_refine_ls_R_factor_gt 0.0705
_refine_ls_shift/su_max 0.0055565
_refine_ls_shift/su_mean 0.0007261
_refine_ls_structure_factor_coef Fsqd
_refine_ls_weighting_details
;
 Method= Modified Sheldrick 
 w=1/[\s^2^(F^2^) + ( 0.15P)^2^ + 9.05P] 
 ,where P=(max(Fo^2^,0) + 2Fc^2^)/3 
;
_refine_ls_weighting_scheme calc
_refine_ls_wR_factor_all 0.2065
_refine_ls_wR_factor_gt 0.2035
_refine_ls_wR_factor_ref 0.2065
_reflns_limit_h_max 14
_reflns_limit_h_min -15
_reflns_limit_k_max 17
_reflns_limit_k_min -17
_reflns_limit_l_max 18
_reflns_limit_l_min 0
_reflns_number_gt 8193
_reflns_number_total 9706
_reflns_threshold_expression I>2.0\s(I)
_oxford_refine_ls_scale 1.704(15)
_cod_data_source_file d4cc05050a2.cif
_cod_data_source_block YC040422-RuBiPy
_cod_depositor_comments
;
The following automatic conversions were performed:

data item '_exptl_crystal_density_meas' value 'not measured' was
changed to '?' -- the value is perceived as not measured.

Automatic conversion script
Id: cif_fix_values 8170 2020-07-09 18:12:32Z antanas 

 Adding full bibliography for 7133882--7133886.cif.
;
_cod_original_sg_symbol_H-M 'P -1 '
_cod_database_code 7133886
_oxford_refine_reflns_threshold_expression I>-3.0\s(I)
_refine_ls_r_factor_ref 0.0728
_reflns_number_all 8831

loop_
_symmetry_equiv_pos_as_xyz
x,y,z
-x,-y,-z

loop_
_atom_site_label
_atom_site_type_symbol
_atom_site_fract_x
_atom_site_fract_y
_atom_site_fract_z
_atom_site_U_iso_or_equiv
_atom_site_occupancy
_atom_site_adp_type
_atom_site_refinement_flags_posn
_atom_site_refinement_flags_adp
_atom_site_refinement_flags_occupancy
_atom_site_disorder_assembly
_atom_site_disorder_group
_atom_site_attached_hydrogens
Ru1 Ru 0.74621(3) 0.22777(2) 0.45971(3) 0.0307 1.0000 Uani . . . . . .
P1 P 0.68368(12) 0.22566(10) 0.23252(10) 0.0399 1.0000 Uani . . . . . .
P2 P 0.70164(15) -0.21980(12) 0.22732(13) 0.0535 1.0000 Uani . . . . . .
P3 P 0.23645(13) 0.33003(10) 0.32375(13) 0.0477 1.0000 Uani . . . . . .
C1 C 0.7855(5) 0.1764(4) 0.3319(4) 0.0400 1.0000 Uani . . . . . .
C2 C 0.6464(4) 0.3383(4) 0.2849(4) 0.0383 1.0000 Uani . . . . . .
C3 C 0.6065(5) 0.4146(4) 0.2311(4) 0.0441 1.0000 Uani . . . . . .
C4 C 0.5799(5) 0.4980(4) 0.2772(5) 0.0476 1.0000 Uani . . . . . .
C5 C 0.5962(5) 0.5016(4) 0.3749(5) 0.0439 1.0000 Uani . . . . . .
C6 C 0.6385(4) 0.4228(3) 0.4249(4) 0.0387 1.0000 Uani . . . . . .
C7 C 0.9868(5) 0.3408(4) 0.4940(5) 0.0444 1.0000 Uani . . . . . .
C8 C 1.0881(5) 0.4013(4) 0.5465(5) 0.0532 1.0000 Uani . . . . . .
C9 C 1.0979(5) 0.4475(5) 0.6371(6) 0.0587 1.0000 Uani . . . . . .
C10 C 1.0068(5) 0.4316(4) 0.6720(5) 0.0496 1.0000 Uani . . . . . .
C11 C 0.9077(5) 0.3694(4) 0.6172(4) 0.0382 1.0000 Uani . . . . . .
C12 C 0.8072(5) 0.3486(3) 0.6502(4) 0.0350 1.0000 Uani . . . . . .
C13 C 0.7978(6) 0.3933(4) 0.7358(4) 0.0472 1.0000 Uani . . . . . .
C14 C 0.6949(6) 0.3732(4) 0.7564(5) 0.0524 1.0000 Uani . . . . . .
C15 C 0.6060(6) 0.3087(4) 0.6927(5) 0.0484 1.0000 Uani . . . . . .
C16 C 0.6200(5) 0.2661(4) 0.6087(4) 0.0395 1.0000 Uani . . . . . .
C17 C 0.9379(5) 0.1078(4) 0.5835(4) 0.0396 1.0000 Uani . . . . . .
C18 C 0.9857(5) 0.0241(4) 0.6189(5) 0.0465 1.0000 Uani . . . . . .
C19 C 0.9141(5) -0.0633(4) 0.5889(5) 0.0458 1.0000 Uani . . . . . .
C20 C 0.7989(5) -0.0628(4) 0.5249(4) 0.0409 1.0000 Uani . . . . . .
C21 C 0.7551(4) 0.0233(3) 0.4920(4) 0.0337 1.0000 Uani . . . . . .
C22 C 0.6309(4) 0.0329(3) 0.4300(4) 0.0324 1.0000 Uani . . . . . .
C23 C 0.5457(5) -0.0447(4) 0.3943(4) 0.0396 1.0000 Uani . . . . . .
C24 C 0.4277(5) -0.0283(4) 0.3455(4) 0.0423 1.0000 Uani . . . . . .
C25 C 0.3974(5) 0.0671(4) 0.3340(4) 0.0399 1.0000 Uani . . . . . .
C26 C 0.4880(4) 0.1408(4) 0.3675(4) 0.0369 1.0000 Uani . . . . . .
C27 C 0.5474(5) 0.1496(4) 0.1749(4) 0.0432 1.0000 Uani . . . . . .
C28 C 0.4375(6) 0.1902(5) 0.1432(5) 0.0535 1.0000 Uani . . . . . .
C29 C 0.3341(6) 0.1286(6) 0.0940(5) 0.0623 1.0000 Uani . . . . . .
C30 C 0.3407(7) 0.0306(6) 0.0771(5) 0.0689 1.0000 Uani . . . . . .
C31 C 0.4518(7) -0.0085(5) 0.1084(6) 0.0665 1.0000 Uani . . . . . .
C32 C 0.5535(6) 0.0505(5) 0.1564(5) 0.0552 1.0000 Uani . . . . . .
C33 C 0.7363(5) 0.2550(5) 0.1361(5) 0.0506 1.0000 Uani . . . . . .
C34 C 0.8552(7) 0.2886(9) 0.1603(6) 0.0946 1.0000 Uani . . . . . .
C35 C 0.8980(8) 0.3091(12) 0.0864(7) 0.1361 1.0000 Uani . . . . . .
C36 C 0.8252(8) 0.2914(9) -0.0096(6) 0.0975 1.0000 Uani . . . . . .
C37 C 0.7068(7) 0.2617(7) -0.0347(5) 0.0707 1.0000 Uani . . . . . .
C38 C 0.6627(6) 0.2431(5) 0.0389(5) 0.0521 1.0000 Uani . . . . . .
C40 C 0.7543(10) 0.6109(8) -0.0110(9) 0.0448 0.5000 Uani . . . . . .
N1 N 0.6643(4) 0.3412(3) 0.3821(3) 0.0359 1.0000 Uani . . . . . .
N2 N 0.8979(4) 0.3237(3) 0.5277(3) 0.0356 1.0000 Uani . . . . . .
N3 N 0.7194(4) 0.2848(3) 0.5872(3) 0.0346 1.0000 Uani . . . . . .
N4 N 0.8245(4) 0.1091(3) 0.5217(3) 0.0334 1.0000 Uani . . . . . .
N5 N 0.6038(4) 0.1256(3) 0.4137(3) 0.0310 1.0000 Uani . . . . . .
F1 F 0.5638(4) -0.2031(5) 0.2019(4) 0.0979 1.0000 Uani . . . . . .
F2 F 0.6944(6) -0.1884(4) 0.1260(4) 0.0986 1.0000 Uani . . . . . .
F3 F 0.7319(4) -0.1100(3) 0.2754(4) 0.0816 1.0000 Uani . . . . . .
F4 F 0.8386(4) -0.2346(4) 0.2551(5) 0.1020 1.0000 Uani . . . . . .
F5 F 0.6999(6) -0.2523(4) 0.3307(4) 0.0948 1.0000 Uani . . . . . .
F6 F 0.6726(6) -0.3304(4) 0.1834(4) 0.1043 1.0000 Uani . . . . . .
F7 F 0.3055(4) 0.2791(3) 0.4201(3) 0.0631 1.0000 Uani . . . . . .
F8 F 0.1134(4) 0.3069(4) 0.3407(4) 0.0857 1.0000 Uani . . . . . .
F9 F 0.2146(4) 0.2280(3) 0.2582(3) 0.0654 1.0000 Uani . . . . . .
F10 F 0.1680(4) 0.3803(3) 0.2276(3) 0.0715 1.0000 Uani . . . . . .
F11 F 0.3593(3) 0.3499(3) 0.3064(4) 0.0694 1.0000 Uani . . . . . .
F12 F 0.2583(4) 0.4313(3) 0.3896(3) 0.0739 1.0000 Uani . . . . . .
Cl1 Cl 0.8777(4) 0.1247(5) 0.8038(4) 0.1014 0.5000 Uani . . . . . .
Cl2 Cl 1.0245(8) -0.0400(6) 0.8677(5) 0.1408 0.5000 Uani . . . . . .
Cl3 Cl 0.8982(3) 0.5651(4) 0.0280(2) 0.0730 0.5000 Uani . . . . . .
Cl4 Cl 0.6430(2) 0.5211(2) -0.01932(18) 0.0424 0.5000 Uani . . . . . .
H11 H 0.8669 0.1981 0.3393 0.0492 1.0000 Uiso R . . . . .
H12 H 0.7776 0.1058 0.3200 0.0491 1.0000 Uiso R . . . . .
H31 H 0.5975 0.4096 0.1647 0.0529 1.0000 Uiso R . . . . .
H41 H 0.5507 0.5497 0.2422 0.0549 1.0000 Uiso R . . . . .
H51 H 0.5805 0.5576 0.4087 0.0530 1.0000 Uiso R . . . . .
H61 H 0.6511 0.4268 0.4925 0.0458 1.0000 Uiso R . . . . .
H71 H 0.9808 0.3094 0.4332 0.0519 1.0000 Uiso R . . . . .
H81 H 1.1487 0.4107 0.5207 0.0642 1.0000 Uiso R . . . . .
H91 H 1.1651 0.4884 0.6745 0.0709 1.0000 Uiso R . . . . .
H101 H 1.0113 0.4633 0.7318 0.0570 1.0000 Uiso R . . . . .
H131 H 0.8597 0.4363 0.7788 0.0538 1.0000 Uiso R . . . . .
H141 H 0.6877 0.4026 0.8137 0.0629 1.0000 Uiso R . . . . .
H151 H 0.5366 0.2945 0.7052 0.0562 1.0000 Uiso R . . . . .
H161 H 0.5600 0.2224 0.5653 0.0459 1.0000 Uiso R . . . . .
H171 H 0.9859 0.1663 0.6041 0.0470 1.0000 Uiso R . . . . .
H181 H 1.0643 0.0254 0.6624 0.0550 1.0000 Uiso R . . . . .
H191 H 0.9445 -0.1211 0.6112 0.0560 1.0000 Uiso R . . . . .
H201 H 0.7506 -0.1207 0.5036 0.0479 1.0000 Uiso R . . . . .
H231 H 0.5676 -0.1079 0.4030 0.0483 1.0000 Uiso R . . . . .
H241 H 0.3693 -0.0803 0.3219 0.0511 1.0000 Uiso R . . . . .
H251 H 0.3183 0.0802 0.3042 0.0479 1.0000 Uiso R . . . . .
H261 H 0.4684 0.2046 0.3580 0.0419 1.0000 Uiso R . . . . .
H281 H 0.4335 0.2563 0.1556 0.0621 1.0000 Uiso R . . . . .
H291 H 0.2606 0.1550 0.0716 0.0730 1.0000 Uiso R . . . . .
H301 H 0.2706 -0.0097 0.0451 0.0831 1.0000 Uiso R . . . . .
H311 H 0.4559 -0.0748 0.0952 0.0790 1.0000 Uiso R . . . . .
H321 H 0.6278 0.0239 0.1763 0.0651 1.0000 Uiso R . . . . .
H341 H 0.9063 0.2984 0.2264 0.1169 1.0000 Uiso R . . . . .
H351 H 0.9775 0.3345 0.1039 0.1610 1.0000 Uiso R . . . . .
H361 H 0.8566 0.3002 -0.0595 0.1229 1.0000 Uiso R . . . . .
H371 H 0.6556 0.2534 -0.1010 0.0861 1.0000 Uiso R . . . . .
H381 H 0.5821 0.2215 0.0227 0.0650 1.0000 Uiso R . . . . .
H401 H 0.7417 0.6275 -0.0757 0.0544 0.5000 Uiso R . . . . .
H402 H 0.7535 0.6654 0.0329 0.0549 0.5000 Uiso R . . . . .
C39 C 1.0163(15) 0.0892(15) 0.8772(13) 0.0855 0.5000 Uani . . . . . .
H391 H 1.0216 0.1097 0.9443 0.1191 0.5000 Uiso R . . . . .
H392 H 1.0798 0.1216 0.8627 0.1191 0.5000 Uiso R . . . . .

loop_
_atom_site_aniso_label
_atom_site_aniso_U_11
_atom_site_aniso_U_22
_atom_site_aniso_U_33
_atom_site_aniso_U_23
_atom_site_aniso_U_13
_atom_site_aniso_U_12
Ru1 0.0266(2) 0.0231(2) 0.0450(2) 0.00506(14) 0.01551(16) 0.00319(14)
P1 0.0346(6) 0.0380(7) 0.0470(7) 0.0074(5) 0.0139(5) 0.0007(5)
P2 0.0513(9) 0.0440(8) 0.0607(9) 0.0028(7) 0.0160(7) -0.0067(7)
P3 0.0339(7) 0.0344(7) 0.0740(10) 0.0035(6) 0.0183(6) 0.0069(5)
C1 0.038(3) 0.039(3) 0.049(3) 0.010(2) 0.021(2) 0.007(2)
C2 0.031(2) 0.030(2) 0.052(3) 0.006(2) 0.012(2) -0.0013(19)
C3 0.041(3) 0.034(3) 0.053(3) 0.012(2) 0.010(2) -0.000(2)
C4 0.039(3) 0.032(3) 0.067(4) 0.016(2) 0.009(3) 0.003(2)
C5 0.034(3) 0.029(2) 0.067(4) 0.009(2) 0.015(2) 0.002(2)
C6 0.032(2) 0.025(2) 0.059(3) 0.006(2) 0.014(2) 0.0036(19)
C7 0.034(3) 0.035(3) 0.069(4) 0.007(2) 0.024(3) 0.000(2)
C8 0.038(3) 0.040(3) 0.088(5) 0.006(3) 0.030(3) -0.001(2)
C9 0.036(3) 0.041(3) 0.093(5) 0.002(3) 0.017(3) -0.007(2)
C10 0.042(3) 0.037(3) 0.062(4) -0.002(2) 0.013(3) -0.004(2)
C11 0.034(2) 0.027(2) 0.050(3) 0.006(2) 0.011(2) 0.0028(19)
C12 0.037(3) 0.021(2) 0.047(3) 0.0017(18) 0.015(2) 0.0043(18)
C13 0.050(3) 0.039(3) 0.051(3) 0.003(2) 0.017(3) 0.002(2)
C14 0.070(4) 0.040(3) 0.057(3) 0.001(2) 0.036(3) 0.009(3)
C15 0.057(3) 0.034(3) 0.066(4) 0.009(2) 0.036(3) 0.008(2)
C16 0.040(3) 0.027(2) 0.059(3) 0.007(2) 0.027(2) 0.002(2)
C17 0.031(2) 0.033(2) 0.055(3) 0.011(2) 0.014(2) 0.004(2)
C18 0.031(3) 0.041(3) 0.066(4) 0.012(3) 0.013(2) 0.007(2)
C19 0.039(3) 0.033(3) 0.067(4) 0.016(2) 0.018(3) 0.011(2)
C20 0.038(3) 0.030(2) 0.057(3) 0.006(2) 0.019(2) 0.003(2)
C21 0.032(2) 0.026(2) 0.047(3) 0.0058(19) 0.018(2) 0.0043(18)
C22 0.031(2) 0.025(2) 0.045(3) 0.0033(18) 0.018(2) 0.0023(18)
C23 0.037(3) 0.026(2) 0.057(3) 0.006(2) 0.019(2) 0.004(2)
C24 0.034(3) 0.029(2) 0.060(3) 0.004(2) 0.012(2) -0.002(2)
C25 0.029(2) 0.035(3) 0.057(3) 0.005(2) 0.016(2) 0.003(2)
C26 0.029(2) 0.029(2) 0.054(3) 0.007(2) 0.015(2) 0.0031(19)
C27 0.041(3) 0.043(3) 0.047(3) 0.007(2) 0.017(2) -0.001(2)
C28 0.047(3) 0.048(3) 0.061(4) 0.009(3) 0.015(3) -0.007(3)
C29 0.040(3) 0.073(5) 0.064(4) 0.016(3) 0.005(3) -0.008(3)
C30 0.068(5) 0.062(4) 0.060(4) 0.002(3) 0.007(3) -0.028(4)
C31 0.076(5) 0.046(4) 0.069(4) -0.003(3) 0.019(4) -0.010(3)
C32 0.061(4) 0.046(3) 0.061(4) 0.006(3) 0.025(3) 0.001(3)
C33 0.043(3) 0.059(4) 0.051(3) 0.011(3) 0.018(3) -0.005(3)
C34 0.057(4) 0.166(10) 0.054(4) 0.026(5) 0.013(3) -0.039(5)
C35 0.056(5) 0.276(18) 0.066(5) 0.050(8) 0.010(4) -0.058(8)
C36 0.065(5) 0.171(11) 0.058(4) 0.032(5) 0.023(4) -0.032(6)
C37 0.061(4) 0.096(6) 0.050(4) 0.013(4) 0.016(3) -0.023(4)
C38 0.044(3) 0.058(4) 0.053(3) 0.011(3) 0.015(3) -0.007(3)
C40 0.040(6) 0.041(6) 0.062(7) 0.004(5) 0.028(5) 0.005(5)
N1 0.0264(19) 0.032(2) 0.050(2) 0.0055(17) 0.0141(17) -0.0008(16)
N2 0.028(2) 0.0253(19) 0.054(2) 0.0067(17) 0.0151(18) 0.0004(15)
N3 0.034(2) 0.0274(19) 0.048(2) 0.0097(17) 0.0189(18) 0.0060(16)
N4 0.0280(19) 0.031(2) 0.044(2) 0.0052(16) 0.0158(17) 0.0046(16)
N5 0.0311(19) 0.0215(18) 0.045(2) 0.0055(15) 0.0179(17) 0.0031(15)
F1 0.052(3) 0.131(5) 0.109(4) 0.033(3) 0.025(3) -0.010(3)
F2 0.134(5) 0.094(4) 0.088(3) 0.032(3) 0.059(3) 0.011(3)
F3 0.057(2) 0.050(2) 0.127(4) -0.005(2) 0.021(2) 0.0061(19)
F4 0.062(3) 0.060(3) 0.179(6) 0.011(3) 0.036(3) 0.016(2)
F5 0.127(5) 0.088(4) 0.072(3) 0.016(3) 0.037(3) 0.012(3)
F6 0.157(5) 0.055(3) 0.099(4) -0.012(2) 0.052(4) -0.042(3)
F7 0.063(2) 0.049(2) 0.079(3) 0.0177(18) 0.024(2) 0.0105(17)
F8 0.047(2) 0.097(3) 0.117(4) -0.013(3) 0.040(2) 0.003(2)
F9 0.070(3) 0.0383(19) 0.090(3) -0.0015(18) 0.033(2) 0.0045(17)
F10 0.064(2) 0.049(2) 0.082(3) 0.0049(19) 0.000(2) 0.0156(18)
F11 0.042(2) 0.070(3) 0.101(3) 0.027(2) 0.027(2) 0.0027(18)
F12 0.082(3) 0.0373(19) 0.085(3) -0.0030(18) 0.009(2) 0.0123(19)
Cl1 0.056(2) 0.164(5) 0.080(3) -0.013(3) 0.0230(19) 0.021(3)
Cl2 0.185(7) 0.124(5) 0.086(3) 0.029(3) 0.013(4) -0.029(5)
Cl3 0.0312(13) 0.134(3) 0.0587(17) 0.034(2) 0.0164(12) 0.0014(17)
Cl4 0.0357(12) 0.0504(14) 0.0380(11) -0.0072(10) 0.0118(9) 0.0061(10)
C39 0.060(9) 0.104(14) 0.074(10) 0.017(9) 0.003(8) -0.018(9)

loop_
_atom_type_symbol
_atom_type_scat_dispersion_real
_atom_type_scat_dispersion_imag
_atom_type_scat_Cromer_Mann_a1
_atom_type_scat_Cromer_Mann_b1
_atom_type_scat_Cromer_Mann_a2
_atom_type_scat_Cromer_Mann_b2
_atom_type_scat_Cromer_Mann_a3
_atom_type_scat_Cromer_Mann_b3
_atom_type_scat_Cromer_Mann_a4
_atom_type_scat_Cromer_Mann_b4
_atom_type_scat_Cromer_Mann_c
_atom_type_scat_source
C 0.0181 0.0091 2.3100 20.8439 1.0200 10.2075 1.5886 0.5687 0.8650 51.6512 0.2156 'International Tables Vol C 4.2.6.8 and 6.1.1.4'
H 0.0000 0.0000 0.4930 10.5109 0.3229 26.1257 0.1402 3.1424 0.0408 57.7998 0.0030 'International Tables Vol C 4.2.6.8 and 6.1.1.4'
N 0.0311 0.0180 12.2126 0.0057 3.1322 9.8933 2.0125 28.9975 1.1663 0.5826 -11.5290 'International Tables Vol C 4.2.6.8 and 6.1.1.4'
O 0.0492 0.0322 3.0485 13.2771 2.2868 5.7011 1.5463 0.3239 0.8670 32.9089 0.2508 'International Tables Vol C 4.2.6.8 and 6.1.1.4'
F 0.0727 0.0534 3.5392 10.2825 2.6412 4.2944 1.5170 0.2615 1.0243 26.1476 0.2776 'International Tables Vol C 4.2.6.8 and 6.1.1.4'
P 0.2955 0.4335 6.4345 1.9067 4.1791 27.1570 1.7800 0.5260 1.4908 68.1645 1.1149 'International Tables Vol C 4.2.6.8 and 6.1.1.4'
Cl 0.3639 0.7018 11.4604 0.0104 7.1964 1.1662 6.2556 18.5194 1.6455 47.7784 -9.5574 'International Tables Vol C 4.2.6.8 and 6.1.1.4'
Ru 0.0552 3.2960 19.2674 0.8085 12.9182 8.4347 4.8634 24.7997 1.5676 94.2928 5.3787 'International Tables Vol C 4.2.6.8 and 6.1.1.4'

loop_
_geom_angle_atom_site_label_1
_geom_angle_site_symmetry_1
_geom_angle_atom_site_label_2
_geom_angle_site_symmetry_2
_geom_angle_atom_site_label_3
_geom_angle_site_symmetry_3
_geom_angle
_geom_angle_publ_flag
C1 . Ru1 . N1 . 87.30(19) yes
C1 . Ru1 . N2 . 97.79(19) yes
N1 . Ru1 . N2 . 87.75(16) yes
C1 . Ru1 . N3 . 175.73(18) yes
N1 . Ru1 . N3 . 92.19(16) yes
N2 . Ru1 . N3 . 77.95(17) yes
C1 . Ru1 . N4 . 87.06(18) yes
N1 . Ru1 . N4 . 174.03(16) yes
N2 . Ru1 . N4 . 94.96(16) yes
N3 . Ru1 . N4 . 93.57(16) yes
C1 . Ru1 . N5 . 87.99(19) yes
N1 . Ru1 . N5 . 99.30(15) yes
N2 . Ru1 . N5 . 171.12(16) yes
N3 . Ru1 . N5 . 96.27(16) yes
N4 . Ru1 . N5 . 78.54(16) yes
C1 . P1 . C2 . 105.6(3) yes
C1 . P1 . C27 . 112.7(3) yes
C2 . P1 . C27 . 107.4(3) yes
C1 . P1 . C33 . 116.6(3) yes
C2 . P1 . C33 . 107.1(3) yes
C27 . P1 . C33 . 106.9(3) yes
F1 . P2 . F2 . 89.7(3) yes
F1 . P2 . F3 . 88.1(3) yes
F2 . P2 . F3 . 90.4(3) yes
F1 . P2 . F4 . 178.5(4) yes
F2 . P2 . F4 . 91.2(4) yes
F3 . P2 . F4 . 90.7(3) yes
F1 . P2 . F5 . 86.6(3) yes
F2 . P2 . F5 . 176.3(4) yes
F3 . P2 . F5 . 89.9(3) yes
F4 . P2 . F5 . 92.5(4) yes
F1 . P2 . F6 . 92.2(4) yes
F2 . P2 . F6 . 91.7(3) yes
F3 . P2 . F6 . 177.8(3) yes
F4 . P2 . F6 . 88.9(3) yes
F5 . P2 . F6 . 87.9(3) yes
F7 . P3 . F8 . 89.4(3) yes
F7 . P3 . F9 . 89.8(2) yes
F8 . P3 . F9 . 88.9(2) yes
F7 . P3 . F10 . 179.7(3) yes
F8 . P3 . F10 . 90.8(3) yes
F9 . P3 . F10 . 89.9(2) yes
F7 . P3 . F11 . 89.9(2) yes
F8 . P3 . F11 . 178.4(3) yes
F9 . P3 . F11 . 89.7(2) yes
F10 . P3 . F11 . 89.9(3) yes
F7 . P3 . F12 . 89.8(2) yes
F8 . P3 . F12 . 91.0(3) yes
F9 . P3 . F12 . 179.6(3) yes
F10 . P3 . F12 . 90.4(2) yes
F11 . P3 . F12 . 90.4(3) yes
Ru1 . C1 . P1 . 106.4(3) yes
Ru1 . C1 . H11 . 110.7 no
P1 . C1 . H11 . 109.9 no
Ru1 . C1 . H12 . 112.0 no
P1 . C1 . H12 . 110.3 no
H11 . C1 . H12 . 107.6 no
P1 . C2 . C3 . 123.0(4) yes
P1 . C2 . N1 . 113.8(4) yes
C3 . C2 . N1 . 123.2(5) yes
C2 . C3 . C4 . 119.0(6) yes
C2 . C3 . H31 . 119.9 no
C4 . C3 . H31 . 121.0 no
C3 . C4 . C5 . 118.4(5) yes
C3 . C4 . H41 . 120.8 no
C5 . C4 . H41 . 120.8 no
C4 . C5 . C6 . 119.5(5) yes
C4 . C5 . H51 . 120.5 no
C6 . C5 . H51 . 120.0 no
C5 . C6 . N1 . 123.4(5) yes
C5 . C6 . H61 . 118.6 no
N1 . C6 . H61 . 118.0 no
C8 . C7 . N2 . 123.1(6) yes
C8 . C7 . H71 . 118.5 no
N2 . C7 . H71 . 118.4 no
C7 . C8 . C9 . 118.8(6) yes
C7 . C8 . H81 . 120.4 no
C9 . C8 . H81 . 120.8 no
C8 . C9 . C10 . 118.7(6) yes
C8 . C9 . H91 . 121.0 no
C10 . C9 . H91 . 120.3 no
C9 . C10 . C11 . 120.3(6) yes
C9 . C10 . H101 . 119.6 no
C11 . C10 . H101 . 120.1 no
C10 . C11 . C12 . 123.3(5) yes
C10 . C11 . N2 . 121.0(5) yes
C12 . C11 . N2 . 115.7(4) yes
C11 . C12 . C13 . 123.8(5) yes
C11 . C12 . N3 . 114.6(4) yes
C13 . C12 . N3 . 121.5(5) yes
C12 . C13 . C14 . 119.0(5) yes
C12 . C13 . H131 . 120.3 no
C14 . C13 . H131 . 120.7 no
C13 . C14 . C15 . 119.5(5) yes
C13 . C14 . H141 . 119.8 no
C15 . C14 . H141 . 120.7 no
C14 . C15 . C16 . 119.1(5) yes
C14 . C15 . H151 . 120.7 no
C16 . C15 . H151 . 120.2 no
C15 . C16 . N3 . 122.2(5) yes
C15 . C16 . H161 . 119.4 no
N3 . C16 . H161 . 118.3 no
C18 . C17 . N4 . 122.8(5) yes
C18 . C17 . H171 . 118.7 no
N4 . C17 . H171 . 118.6 no
C17 . C18 . C19 . 118.9(5) yes
C17 . C18 . H181 . 121.0 no
C19 . C18 . H181 . 120.1 no
C18 . C19 . C20 . 118.7(5) yes
C18 . C19 . H191 . 120.6 no
C20 . C19 . H191 . 120.7 no
C19 . C20 . C21 . 120.2(5) yes
C19 . C20 . H201 . 119.6 no
C21 . C20 . H201 . 120.3 no
C20 . C21 . C22 . 124.3(4) yes
C20 . C21 . N4 . 121.4(5) yes
C22 . C21 . N4 . 114.1(4) yes
C21 . C22 . C23 . 123.2(4) yes
C21 . C22 . N5 . 114.8(4) yes
C23 . C22 . N5 . 121.9(4) yes
C22 . C23 . C24 . 119.7(5) yes
C22 . C23 . H231 . 120.2 no
C24 . C23 . H231 . 120.2 no
C23 . C24 . C25 . 118.9(5) yes
C23 . C24 . H241 . 120.2 no
C25 . C24 . H241 . 120.9 no
C24 . C25 . C26 . 118.3(5) yes
C24 . C25 . H251 . 120.6 no
C26 . C25 . H251 . 121.1 no
C25 . C26 . N5 . 123.3(5) yes
C25 . C26 . H261 . 118.6 no
N5 . C26 . H261 . 118.1 no
P1 . C27 . C28 . 120.5(5) yes
P1 . C27 . C32 . 118.9(5) yes
C28 . C27 . C32 . 120.5(6) yes
C27 . C28 . C29 . 118.5(6) yes
C27 . C28 . H281 . 120.3 no
C29 . C28 . H281 . 121.1 no
C28 . C29 . C30 . 120.7(7) yes
C28 . C29 . H291 . 119.2 no
C30 . C29 . H291 . 120.1 no
C29 . C30 . C31 . 119.9(6) yes
C29 . C30 . H301 . 119.6 no
C31 . C30 . H301 . 120.5 no
C30 . C31 . C32 . 120.2(7) yes
C30 . C31 . H311 . 119.5 no
C32 . C31 . H311 . 120.3 no
C27 . C32 . C31 . 120.2(7) yes
C27 . C32 . H321 . 120.0 no
C31 . C32 . H321 . 119.8 no
P1 . C33 . C34 . 119.2(5) yes
P1 . C33 . C38 . 121.7(5) yes
C34 . C33 . C38 . 119.1(6) yes
C33 . C34 . C35 . 119.9(7) yes
C33 . C34 . H341 . 120.2 no
C35 . C34 . H341 . 119.9 no
C34 . C35 . C36 . 119.9(8) yes
C34 . C35 . H351 . 119.0 no
C36 . C35 . H351 . 121.1 no
C35 . C36 . C37 . 120.9(7) yes
C35 . C36 . H361 . 119.5 no
C37 . C36 . H361 . 119.6 no
C36 . C37 . C38 . 119.3(7) yes
C36 . C37 . H371 . 120.7 no
C38 . C37 . H371 . 120.0 no
C37 . C38 . C33 . 120.7(6) yes
C37 . C38 . H381 . 120.2 no
C33 . C38 . H381 . 119.1 no
Cl3 . C40 . Cl4 . 111.1(6) yes
Cl3 . C40 . H401 . 104.9 no
Cl4 . C40 . H401 . 108.0 no
Cl3 . C40 . H402 . 109.8 no
Cl4 . C40 . H402 . 110.8 no
H401 . C40 . H402 . 112.0 no
Ru1 . N1 . C2 . 119.4(3) yes
Ru1 . N1 . C6 . 123.8(4) yes
C2 . N1 . C6 . 116.4(5) yes
Ru1 . N2 . C11 . 115.3(3) yes
Ru1 . N2 . C7 . 126.6(4) yes
C11 . N2 . C7 . 118.0(5) yes
Ru1 . N3 . C12 . 116.3(3) yes
Ru1 . N3 . C16 . 125.0(4) yes
C12 . N3 . C16 . 118.6(5) yes
C21 . N4 . C17 . 118.1(4) yes
C21 . N4 . Ru1 . 115.6(3) yes
C17 . N4 . Ru1 . 126.1(3) yes
C22 . N5 . C26 . 117.7(4) yes
C22 . N5 . Ru1 . 115.6(3) yes
C26 . N5 . Ru1 . 126.7(3) yes
Cl2 . C39 . Cl1 . 113.2(10) yes
Cl2 . C39 . H391 . 106.7 no
Cl1 . C39 . H391 . 104.3 no
Cl2 . C39 . H392 . 111.5 no
Cl1 . C39 . H392 . 110.2 no
H391 . C39 . H392 . 110.6 no

loop_
_geom_bond_atom_site_label_1
_geom_bond_site_symmetry_1
_geom_bond_atom_site_label_2
_geom_bond_site_symmetry_2
_geom_bond_distance
_geom_bond_publ_flag
Ru1 . C1 . 2.145(5) yes
Ru1 . N1 . 2.101(4) yes
Ru1 . N2 . 2.088(4) yes
Ru1 . N3 . 2.087(4) yes
Ru1 . N4 . 2.057(4) yes
Ru1 . N5 . 2.048(4) yes
P1 . C1 . 1.756(6) yes
P1 . C2 . 1.818(5) yes
P1 . C27 . 1.796(6) yes
P1 . C33 . 1.801(6) yes
P2 . F1 . 1.594(5) yes
P2 . F2 . 1.554(5) yes
P2 . F3 . 1.589(5) yes
P2 . F4 . 1.575(5) yes
P2 . F5 . 1.620(5) yes
P2 . F6 . 1.584(5) yes
P3 . F7 . 1.609(4) yes
P3 . F8 . 1.601(4) yes
P3 . F9 . 1.593(4) yes
P3 . F10 . 1.600(4) yes
P3 . F11 . 1.595(4) yes
P3 . F12 . 1.586(4) yes
C1 . H11 . 0.974 no
C1 . H12 . 0.975 no
C2 . C3 . 1.380(7) yes
C2 . N1 . 1.355(7) yes
C3 . C4 . 1.390(9) yes
C3 . H31 . 0.932 no
C4 . C5 . 1.365(9) yes
C4 . H41 . 0.929 no
C5 . C6 . 1.387(7) yes
C5 . H51 . 0.943 no
C6 . N1 . 1.342(7) yes
C6 . H61 . 0.941 no
C7 . C8 . 1.384(8) yes
C7 . N2 . 1.340(7) yes
C7 . H71 . 0.930 no
C8 . C9 . 1.379(10) yes
C8 . H81 . 0.936 no
C9 . C10 . 1.373(9) yes
C9 . H91 . 0.932 no
C10 . C11 . 1.385(7) yes
C10 . H101 . 0.923 no
C11 . C12 . 1.471(7) yes
C11 . N2 . 1.362(7) yes
C12 . C13 . 1.385(8) yes
C12 . N3 . 1.354(6) yes
C13 . C14 . 1.389(9) yes
C13 . H131 . 0.933 no
C14 . C15 . 1.371(9) yes
C14 . H141 . 0.929 no
C15 . C16 . 1.378(8) yes
C15 . H151 . 0.929 no
C16 . N3 . 1.353(6) yes
C16 . H161 . 0.928 no
C17 . C18 . 1.382(8) yes
C17 . N4 . 1.346(6) yes
C17 . H171 . 0.936 no
C18 . C19 . 1.398(8) yes
C18 . H181 . 0.934 no
C19 . C20 . 1.372(8) yes
C19 . H191 . 0.934 no
C20 . C21 . 1.385(7) yes
C20 . H201 . 0.931 no
C21 . C22 . 1.468(7) yes
C21 . N4 . 1.368(6) yes
C22 . C23 . 1.381(7) yes
C22 . N5 . 1.364(6) yes
C23 . C24 . 1.384(7) yes
C23 . H231 . 0.934 no
C24 . C25 . 1.397(7) yes
C24 . H241 . 0.935 no
C25 . C26 . 1.382(7) yes
C25 . H251 . 0.930 no
C26 . N5 . 1.351(6) yes
C26 . H261 . 0.936 no
C27 . C28 . 1.398(9) yes
C27 . C32 . 1.388(9) yes
C28 . C29 . 1.400(9) yes
C28 . H281 . 0.925 no
C29 . C30 . 1.370(11) yes
C29 . H291 . 0.932 no
C30 . C31 . 1.402(12) yes
C30 . H301 . 0.936 no
C31 . C32 . 1.365(10) yes
C31 . H311 . 0.929 no
C32 . H321 . 0.938 no
C33 . C34 . 1.391(9) yes
C33 . C38 . 1.375(9) yes
C34 . C35 . 1.390(11) yes
C34 . H341 . 0.939 no
C35 . C36 . 1.362(12) yes
C35 . H351 . 0.939 no
C36 . C37 . 1.370(11) yes
C36 . H361 . 0.943 no
C37 . C38 . 1.390(9) yes
C37 . H371 . 0.942 no
C38 . H381 . 0.939 no
C40 . Cl3 . 1.783(12) yes
C40 . Cl4 . 1.751(11) yes
C40 . H401 . 0.954 no
C40 . H402 . 0.948 no
Cl1 . C39 . 1.755(18) yes
Cl2 . C39 . 1.80(2) yes
C39 . H391 . 0.973 no
C39 . H392 . 0.962 no

loop_
_geom_hbond_atom_site_label_D
_geom_hbond_site_symmetry_D
_geom_hbond_atom_site_label_H
_geom_hbond_site_symmetry_H
_geom_hbond_atom_site_label_A
_geom_hbond_site_symmetry_A
_geom_hbond_angle_DHA
_geom_hbond_distance_DH
_geom_hbond_distance_HA
_geom_hbond_distance_DA
_geom_hbond_publ_flag
C6 . H61 . N3 . 121 0.94 2.51 3.102(10) yes
